data_2310424
loop_
_publ_author_name
'Calvo, C.'

_publ_section_title
;
 The crystal structure of alpha-Mg2 P2 O7
;
_journal_name_full 'Acta Crystallographica (1,1948-23,1967)'
_journal_page_first 289
_journal_page_last 295
_journal_volume 23
_journal_year 1967
_chemical_formula_sum 'Mg2 O7 P2'
_chemical_name_systematic 'Mg2 (P2 O7)'
_space_group_IT_number 14
_symmetry_space_group_name_Hall '-P 2ybc'
_symmetry_space_group_name_H-M 'P 1 21/c 1'
_cell_angle_alpha 90
_cell_angle_beta 104.9
_cell_angle_gamma 90
_cell_formula_units_Z 8
_cell_length_a 13.198
_cell_length_b 8.295
_cell_length_c 9.072
_cell_volume 959.784
_citation_journal_id_ASTM ACCRA9
_cod_data_source_file Calvo_ACCRA9_1967_1383.cif
_cod_data_source_block Mg2O7P2
_cod_original_cell_volume 959.7844
_cod_original_sg_symbol_Hall '-P 2ybc '
_cod_database_code 2310424

loop_
_symmetry_equiv_pos_as_xyz
x,y,z
-x,y+1/2,-z+1/2
-x,-y,-z
x,-y-1/2,z-1/2

loop_
_atom_site_label
_atom_site_type_symbol
_atom_site_fract_x
_atom_site_fract_y
_atom_site_fract_z
_atom_site_occupancy
_atom_site_U_iso_or_equiv
O1 O-2 0.3757 0.1744 -0.0239 1 0.0
P2 P+5 0.4844 0.2271 -0.048 1 0.0
O7 O-2 0.1882 0.2418 -0.107 1 0.0
Mg2 Mg+2 0.3993 0.5598 0.2267 1 0.0
O2 O-2 0.5625 0.2364 0.1097 1 0.0
P1 P+5 0.278 0.2329 0.0389 1 0.0
O6 O-2 0.4745 0.3889 -0.1293 1 0.0
O4 O-2 0.3042 0.3867 0.121 1 0.0
O5 O-2 0.5084 0.091 -0.1471 1 0.0
O3 O-2 0.2611 0.0989 0.142 1 0.0
Mg1 Mg+2 0.3669 0.9301 0.2562 1 0.0
